data_7106628
loop_
_publ_author_name
'Prakash Kanoo'
'Golam Mostafa'
'Ryotaro Matsuda'
'Susumu Kitagawa'
'Tapas Kumar Maji'

_publ_section_title
;
 A pillared-bilayer porous coordination polymer with a 1D channel and a 2D
 interlayer space, showing unique gas and vapor sorption
;
_journal_name_full Chem.Commun.
_journal_page_first 8106
_journal_paper_doi 10.1039/c1cc11416f
_journal_volume 47
_journal_year 2011
_chemical_formula_sum 'C24 H25 Cd2 N6 O13.5'
_chemical_formula_weight 838.30
_chemical_name_systematic
;
?
;
_space_group_IT_number 15
_symmetry_cell_setting monoclinic
_symmetry_space_group_name_Hall '-C 2yc'
_symmetry_space_group_name_H-M 'C 1 2/c 1'
_atom_sites_solution_hydrogens geom
_atom_sites_solution_primary direct
_atom_sites_solution_secondary difmap
_audit_creation_method SHELXL-97
_cell_angle_alpha 90.00
_cell_angle_beta 107.71(3)
_cell_angle_gamma 90.00
_cell_formula_units_Z 8
_cell_length_a 41.641(6)
_cell_length_b 10.618(3)
_cell_length_c 14.232(4)
_cell_measurement_temperature 298(2)
_cell_volume 5994(3)
_computing_cell_refinement Rigaku
_computing_data_collection 'Rigaku Mercury diffractometer'
_computing_data_reduction SAINT
_computing_molecular_graphics 'Mercury 1.4.1'
_computing_publication_material 'PLATON (Spek, 2003)'
_computing_structure_refinement 'SHELXL-97 (Sheldrick, 1997)'
_computing_structure_solution SIR-92
_diffrn_ambient_temperature 298(2)
_diffrn_measured_fraction_theta_full 0.991
_diffrn_measured_fraction_theta_max 0.991
_diffrn_radiation_monochromator graphite
_diffrn_radiation_source 'fine-focus sealed tube'
_diffrn_radiation_type MoK\a
_diffrn_radiation_wavelength 0.71073
_diffrn_reflns_av_R_equivalents 0.0182
_diffrn_reflns_av_sigmaI/netI 0.0423
_diffrn_reflns_limit_h_max 54
_diffrn_reflns_limit_h_min -53
_diffrn_reflns_limit_k_max 0
_diffrn_reflns_limit_k_min -13
_diffrn_reflns_limit_l_max 18
_diffrn_reflns_limit_l_min -18
_diffrn_reflns_number 12623
_diffrn_reflns_theta_full 27.49
_diffrn_reflns_theta_max 27.49
_diffrn_reflns_theta_min 3.01
_exptl_absorpt_coefficient_mu 1.496
_exptl_absorpt_correction_T_max 0.9664
_exptl_absorpt_correction_T_min 0.8332
_exptl_absorpt_correction_type empirical
_exptl_absorpt_process_details REQABA
_exptl_crystal_colour brown
_exptl_crystal_density_diffrn 1.858
_exptl_crystal_density_method 'not measured'
_exptl_crystal_description block
_exptl_crystal_F_000 3320
_exptl_crystal_size_max 0.1
_exptl_crystal_size_mid 0.08
_exptl_crystal_size_min 0.06
_refine_diff_density_max 0.970
_refine_diff_density_min -0.589
_refine_diff_density_rms 0.083
_refine_ls_extinction_method none
_refine_ls_goodness_of_fit_ref 1.189
_refine_ls_hydrogen_treatment noref
_refine_ls_matrix_type full
_refine_ls_number_parameters 396
_refine_ls_number_reflns 6816
_refine_ls_number_restraints 2
_refine_ls_restrained_S_all 1.189
_refine_ls_R_factor_all 0.0302
_refine_ls_R_factor_gt 0.0287
_refine_ls_shift/su_max 0.001
_refine_ls_shift/su_mean 0.000
_refine_ls_structure_factor_coef Fsqd
_refine_ls_weighting_details 'calc w=1/[\s^2^(Fo^2^)+(0.0203P)^2^+4.2670P] where P=(Fo^2^+2Fc^2^)/3'
_refine_ls_weighting_scheme calc
_refine_ls_wR_factor_gt 0.0682
_refine_ls_wR_factor_ref 0.0693
_reflns_number_gt 6604
_reflns_number_total 6816
_reflns_threshold_expression >2sigma(I)
_cod_data_source_file c1cc11416f.txt
_cod_data_source_block compound1
_cod_original_sg_symbol_H-M C2/c
_cod_original_formula_sum 'C24 H25 Cd2 N6 O13.50'
_cod_database_code 7106628

loop_
_symmetry_equiv_pos_as_xyz
'x, y, z'
'-x, y, -z+1/2'
'x+1/2, y+1/2, z'
'-x+1/2, y+1/2, -z+1/2'
'-x, -y, -z'
'x, -y, z-1/2'
'-x+1/2, -y+1/2, -z'
'x+1/2, -y+1/2, z-1/2'

loop_
_atom_site_label
_atom_site_type_symbol
_atom_site_fract_x
_atom_site_fract_y
_atom_site_fract_z
_atom_site_U_iso_or_equiv
_atom_site_adp_type
_atom_site_occupancy
_atom_site_symmetry_multiplicity
_atom_site_calc_flag
_atom_site_refinement_flags
_atom_site_disorder_assembly
_atom_site_disorder_group
Cd1 Cd 0.163098(4) 0.146147(13) 0.208848(11) 0.02405(5) Uani 1 1 d . . .
Cd2 Cd 0.157646(4) 0.296182(13) -0.098387(11) 0.02417(5) Uani 1 1 d . . .
O1 O 0.21046(4) 0.04058(16) 0.16669(12) 0.0336(3) Uani 1 1 d . . .
O2 O 0.15784(4) -0.01250(15) 0.09122(12) 0.0315(3) Uani 1 1 d . . .
O3 O 0.18411(5) 0.11643(15) -0.05061(12) 0.0336(4) Uani 1 1 d . . .
O4 O 0.16233(5) 0.03014(16) -0.19737(12) 0.0405(4) Uani 1 1 d . . .
O5 O 0.14592(5) 0.37059(15) 0.19380(12) 0.0343(4) Uani 1 1 d . . .
O6 O 0.16387(5) 0.28681(14) 0.07822(12) 0.0317(3) Uani 1 1 d . . .
O7 O 0.16781(7) 0.6379(2) 0.25764(15) 0.0582(6) Uani 1 1 d . . .
O8 O 0.11312(8) 0.6452(3) 0.22244(19) 0.0762(9) Uani 1 1 d . . .
N1 N 0.19282(5) -0.19390(16) -0.12489(14) 0.0255(4) Uani 1 1 d . . .
N2 N 0.14012(5) 0.48382(16) -0.04410(13) 0.0247(3) Uani 1 1 d . . .
N5 N 0.10307(5) 0.1150(2) 0.17211(16) 0.0358(4) Uani 1 1 d . . .
N6 N -0.10314(5) -0.2066(2) 0.10488(16) 0.0360(5) Uani 1 1 d . . .
N7 N -0.00451(6) -0.0893(3) 0.1292(2) 0.0532(6) Uani 1 1 d . . .
N8 N 0.00093(6) 0.0235(3) 0.1223(2) 0.0507(6) Uani 1 1 d . . .
C1 C 0.18860(6) -0.0222(2) 0.10291(15) 0.0260(4) Uani 1 1 d . . .
C2 C 0.19848(5) -0.1187(2) 0.03872(16) 0.0253(4) Uani 1 1 d . . .
C3 C 0.21111(6) -0.2361(2) 0.07736(17) 0.0307(4) Uani 1 1 d . . .
H1 H 0.2170 -0.2510 0.1449 0.037 Uiso 1 1 calc R . .
C4 C 0.21461(6) -0.3293(2) 0.01383(18) 0.0331(5) Uani 1 1 d . . .
H2 H 0.2236 -0.4072 0.0382 0.040 Uiso 1 1 calc R . .
C5 C 0.20459(6) -0.3059(2) -0.08656(18) 0.0307(5) Uani 1 1 d . . .
H3 H 0.2061 -0.3705 -0.1291 0.037 Uiso 1 1 calc R . .
C6 C 0.19063(5) -0.10093(19) -0.06236(15) 0.0232(4) Uani 1 1 d . . .
C7 C 0.17816(5) 0.02521(19) -0.10789(15) 0.0243(4) Uani 1 1 d . . .
C8 C 0.13908(9) 0.6292(2) 0.19906(18) 0.0424(7) Uani 1 1 d . . .
C9 C 0.13536(6) 0.6087(2) 0.09114(15) 0.0278(4) Uani 1 1 d . . .
C10 C 0.12496(7) 0.7102(2) 0.02736(18) 0.0342(5) Uani 1 1 d . . .
H4 H 0.1199 0.7869 0.0511 0.041 Uiso 1 1 calc R . .
C11 C 0.12216(7) 0.6967(2) -0.07085(18) 0.0336(5) Uani 1 1 d . . .
H5 H 0.1150 0.7636 -0.1143 0.040 Uiso 1 1 calc R . .
C12 C 0.13015(6) 0.5828(2) -0.10394(16) 0.0307(5) Uani 1 1 d . . .
H6 H 0.1286 0.5743 -0.1702 0.037 Uiso 1 1 calc R . .
C13 C 0.14236(5) 0.49519(19) 0.05225(14) 0.0217(4) Uani 1 1 d . . .
C14 C 0.15157(5) 0.37675(19) 0.11289(15) 0.0234(4) Uani 1 1 d . . .
C29 C 0.07928(7) 0.2032(3) 0.1564(2) 0.0439(6) Uani 1 1 d . . .
H13 H 0.0855 0.2874 0.1572 0.053 Uiso 1 1 calc R . .
C30 C 0.09375(7) -0.0061(3) 0.1691(2) 0.0385(5) Uani 1 1 d . . .
H14 H 0.1103 -0.0680 0.1793 0.046 Uiso 1 1 calc R . .
C31 C 0.04560(8) 0.1739(3) 0.1391(3) 0.0534(7) Uani 1 1 d . . .
H15 H 0.0296 0.2376 0.1289 0.064 Uiso 1 1 calc R . .
C32 C 0.06058(7) -0.0429(3) 0.1514(2) 0.0408(6) Uani 1 1 d . . .
H16 H 0.0548 -0.1277 0.1492 0.049 Uiso 1 1 calc R . .
C33 C 0.03610(7) 0.0499(3) 0.1371(2) 0.0417(6) Uani 1 1 d . . .
C34 C -0.07655(7) -0.2825(3) 0.1311(3) 0.0472(7) Uani 1 1 d . . .
H17 H -0.0800 -0.3658 0.1460 0.057 Uiso 1 1 calc R . .
C35 C -0.09780(6) -0.0861(3) 0.08511(19) 0.0397(6) Uani 1 1 d . . .
H18 H -0.1162 -0.0320 0.0662 0.048 Uiso 1 1 calc R . .
C36 C -0.04392(8) -0.2451(3) 0.1377(3) 0.0539(7) Uani 1 1 d . . .
H19 H -0.0261 -0.3019 0.1550 0.065 Uiso 1 1 calc R . .
C37 C -0.06630(7) -0.0382(3) 0.0915(2) 0.0424(6) Uani 1 1 d . . .
H20 H -0.0634 0.0462 0.0785 0.051 Uiso 1 1 calc R . .
C38 C -0.03893(7) -0.1211(3) 0.1179(2) 0.0427(6) Uani 1 1 d . . .
O1W O 0.21459(5) 0.36885(17) -0.04711(14) 0.0389(4) Uani 1 1 d . . .
H1W1 H 0.2175 0.4447 -0.0617 0.047 Uiso 1 1 d R . .
H2W1 H 0.2184 0.3219 -0.0909 0.047 Uiso 1 1 d R . .
O2W O 0.24313(5) 0.2674(2) 0.14151(17) 0.0518(5) Uani 1 1 d . . .
H1W2 H 0.2288 0.2198 0.1555 0.062 Uiso 1 1 d R . .
H2W2 H 0.2328 0.3326 0.1132 0.062 Uiso 1 1 d R . .
O3W O 0.22353(6) 0.4853(2) 0.22616(18) 0.0598(6) Uani 1 1 d . . .
H1W3 H 0.2036 0.4655 0.2256 0.072 Uiso 1 1 d R . .
H2W3 H 0.2350 0.4186 0.2332 0.072 Uiso 1 1 d R . .
O4W O 0.0000 0.4847(11) 0.2500 0.246(5) Uiso 1 2 d SD . .
H1W4 H -0.0195 0.5137 0.2703 0.296 Uiso 0.50 1 d PR . .
H2W4 H 0.0149 0.4443 0.3101 0.296 Uiso 0.50 1 d PR . .
O5W O -0.04475(9) 0.5379(7) 0.3663(2) 0.211(3) Uiso 1 1 d D . .
H1W5 H -0.0676 0.5102 0.3534 0.253 Uiso 1 1 d R . .
H2W5 H -0.0381 0.5697 0.4331 0.253 Uiso 1 1 d R . .
O6W O -0.0327(3) 0.6155 0.5620 0.307(5) Uiso 1 1 d D . .
H2W6 H -0.0424 0.6817 0.5902 0.368 Uiso 1 1 d R . .
H1W6 H -0.0177 0.5569 0.6048 0.368 Uiso 1 1 d R . .

loop_
_atom_site_aniso_label
_atom_site_aniso_U_11
_atom_site_aniso_U_22
_atom_site_aniso_U_33
_atom_site_aniso_U_23
_atom_site_aniso_U_13
_atom_site_aniso_U_12
Cd1 0.03251(9) 0.02090(8) 0.02043(8) 0.00158(5) 0.01055(6) 0.00014(5)
Cd2 0.03142(9) 0.02058(8) 0.02214(9) 0.00119(5) 0.01058(6) 0.00132(5)
O1 0.0381(9) 0.0327(8) 0.0279(8) -0.0070(7) 0.0068(7) -0.0007(7)
O2 0.0351(8) 0.0318(8) 0.0297(8) -0.0029(6) 0.0129(7) 0.0037(7)
O3 0.0501(10) 0.0209(7) 0.0278(8) -0.0017(6) 0.0088(7) 0.0026(7)
O4 0.0611(12) 0.0285(8) 0.0259(8) -0.0018(7) 0.0043(8) 0.0110(8)
O5 0.0571(11) 0.0265(8) 0.0245(8) 0.0039(6) 0.0203(8) 0.0006(7)
O6 0.0472(10) 0.0241(7) 0.0263(8) 0.0015(6) 0.0152(7) 0.0068(7)
O7 0.0932(18) 0.0480(12) 0.0254(9) -0.0104(8) 0.0063(10) -0.0103(11)
O8 0.113(2) 0.0846(19) 0.0530(14) 0.0121(12) 0.0572(16) 0.0411(17)
N1 0.0299(9) 0.0206(8) 0.0271(9) -0.0032(7) 0.0104(7) 0.0006(7)
N2 0.0330(9) 0.0233(8) 0.0194(8) 0.0004(7) 0.0104(7) -0.0009(7)
N5 0.0316(10) 0.0391(11) 0.0384(11) -0.0035(9) 0.0134(9) -0.0055(8)
N6 0.0313(10) 0.0437(12) 0.0324(10) 0.0043(8) 0.0089(8) -0.0078(8)
N7 0.0359(12) 0.0570(16) 0.0684(17) 0.0068(13) 0.0186(12) -0.0049(11)
N8 0.0356(12) 0.0574(16) 0.0602(16) 0.0030(12) 0.0161(11) -0.0074(11)
C1 0.0356(11) 0.0226(10) 0.0203(9) 0.0012(7) 0.0095(8) 0.0020(8)
C2 0.0298(10) 0.0223(9) 0.0240(10) -0.0003(8) 0.0086(8) 0.0003(8)
C3 0.0349(11) 0.0277(10) 0.0273(11) 0.0054(9) 0.0062(9) 0.0011(9)
C4 0.0392(12) 0.0226(10) 0.0368(12) 0.0039(9) 0.0107(10) 0.0053(9)
C5 0.0367(12) 0.0216(10) 0.0344(12) -0.0060(9) 0.0119(10) 0.0007(8)
C6 0.0281(10) 0.0178(9) 0.0257(10) -0.0036(8) 0.0113(8) -0.0012(7)
C7 0.0300(10) 0.0197(9) 0.0248(10) 0.0009(7) 0.0108(8) 0.0032(8)
C8 0.084(2) 0.0226(10) 0.0243(12) 0.0002(9) 0.0221(13) 0.0074(12)
C9 0.0402(12) 0.0238(10) 0.0217(10) -0.0014(8) 0.0128(9) 0.0013(9)
C10 0.0506(14) 0.0218(10) 0.0326(12) 0.0017(8) 0.0163(11) 0.0043(9)
C11 0.0486(14) 0.0239(10) 0.0295(11) 0.0065(9) 0.0136(10) 0.0047(9)
C12 0.0432(12) 0.0292(11) 0.0206(10) 0.0040(8) 0.0111(9) -0.0007(9)
C13 0.0280(9) 0.0207(9) 0.0178(9) -0.0006(7) 0.0089(7) -0.0009(7)
C14 0.0303(10) 0.0197(9) 0.0202(9) 0.0022(7) 0.0075(8) -0.0026(8)
C29 0.0346(13) 0.0383(14) 0.0601(18) 0.0013(12) 0.0161(12) -0.0015(10)
C30 0.0369(12) 0.0389(13) 0.0426(13) -0.0048(11) 0.0166(11) -0.0069(10)
C31 0.0365(14) 0.0487(16) 0.074(2) 0.0017(15) 0.0159(14) -0.0003(12)
C32 0.0383(13) 0.0429(14) 0.0421(14) -0.0017(11) 0.0134(11) -0.0126(11)
C33 0.0321(12) 0.0521(15) 0.0411(13) 0.0012(12) 0.0115(10) -0.0078(11)
C34 0.0384(14) 0.0419(14) 0.0648(19) 0.0062(13) 0.0209(13) -0.0043(11)
C35 0.0313(12) 0.0492(15) 0.0368(13) 0.0081(11) 0.0077(10) -0.0051(11)
C36 0.0378(15) 0.0526(17) 0.074(2) 0.0067(16) 0.0208(14) -0.0014(13)
C37 0.0367(13) 0.0494(15) 0.0394(13) 0.0083(12) 0.0089(11) -0.0114(11)
C38 0.0319(12) 0.0562(16) 0.0413(14) 0.0017(12) 0.0131(11) -0.0096(11)
O1W 0.0407(10) 0.0310(8) 0.0446(10) 0.0006(7) 0.0125(8) -0.0011(7)
O2W 0.0451(11) 0.0505(11) 0.0636(14) 0.0050(10) 0.0220(10) -0.0019(9)
O3W 0.0560(13) 0.0555(13) 0.0611(14) -0.0134(11) 0.0075(11) -0.0095(10)

loop_
_atom_type_symbol
_atom_type_description
_atom_type_scat_dispersion_real
_atom_type_scat_dispersion_imag
_atom_type_scat_source
C C 0.0033 0.0016 'International Tables Vol C Tables 4.2.6.8 and 6.1.1.4'
H H 0.0000 0.0000 'International Tables Vol C Tables 4.2.6.8 and 6.1.1.4'
Cd Cd -0.8075 1.2024 'International Tables Vol C Tables 4.2.6.8 and 6.1.1.4'
N N 0.0061 0.0033 'International Tables Vol C Tables 4.2.6.8 and 6.1.1.4'
O O 0.0106 0.0060 'International Tables Vol C Tables 4.2.6.8 and 6.1.1.4'

loop_
_geom_angle_atom_site_label_1
_geom_angle_atom_site_label_2
_geom_angle_atom_site_label_3
_geom_angle
_geom_angle_site_symmetry_1
_geom_angle_site_symmetry_3
_geom_angle_publ_flag
O4 Cd1 O2 79.32(6) 6_556 . ?
O4 Cd1 N1 71.96(6) 6_556 6_556 ?
O2 Cd1 N1 140.94(6) . 6_556 ?
O4 Cd1 O6 164.32(6) 6_556 . ?
O2 Cd1 O6 85.06(6) . . ?
N1 Cd1 O6 121.09(6) 6_556 . ?
O4 Cd1 N5 79.55(8) 6_556 . ?
O2 Cd1 N5 83.18(7) . . ?
N1 Cd1 N5 115.95(7) 6_556 . ?
O6 Cd1 N5 100.07(7) . . ?
O4 Cd1 O5 140.93(6) 6_556 . ?
O2 Cd1 O5 132.01(6) . . ?
N1 Cd1 O5 85.98(6) 6_556 . ?
O6 Cd1 O5 53.45(5) . . ?
N5 Cd1 O5 81.97(7) . . ?
O4 Cd1 O1 85.73(7) 6_556 . ?
O2 Cd1 O1 54.04(6) . . ?
N1 Cd1 O1 97.20(6) 6_556 . ?
O6 Cd1 O1 83.98(6) . . ?
N5 Cd1 O1 136.72(7) . . ?
O5 Cd1 O1 129.77(6) . . ?
O4 Cd1 C1 82.26(7) 6_556 . ?
O2 Cd1 C1 26.76(6) . . ?
N1 Cd1 C1 121.01(6) 6_556 . ?
O6 Cd1 C1 83.17(6) . . ?
N5 Cd1 C1 109.81(7) . . ?
O5 Cd1 C1 136.61(6) . . ?
O1 Cd1 C1 27.29(6) . . ?
O3 Cd2 O7 108.95(7) . 6_565 ?
O3 Cd2 N2 144.52(6) . . ?
O7 Cd2 N2 101.18(7) 6_565 . ?
O3 Cd2 O1W 80.14(7) . . ?
O7 Cd2 O1W 75.02(8) 6_565 . ?
N2 Cd2 O1W 90.25(6) . . ?
O3 Cd2 N6 92.64(7) . 5 ?
O7 Cd2 N6 120.13(9) 6_565 5 ?
N2 Cd2 N6 87.96(7) . 5 ?
O1W Cd2 N6 164.80(7) . 5 ?
O3 Cd2 O6 76.20(6) . . ?
O7 Cd2 O6 157.93(8) 6_565 . ?
N2 Cd2 O6 68.96(6) . . ?
O1W Cd2 O6 85.08(7) . . ?
N6 Cd2 O6 80.19(7) 5 . ?
C1 O1 Cd1 87.73(13) . . ?
C1 O2 Cd1 95.49(13) . . ?
C7 O3 Cd2 119.44(15) . . ?
C7 O4 Cd1 117.53(14) . 6 ?
C14 O5 Cd1 89.97(13) . . ?
C14 O6 Cd1 93.79(13) . . ?
C14 O6 Cd2 116.40(13) . . ?
Cd1 O6 Cd2 143.19(7) . . ?
C8 O7 Cd2 102.6(2) . 6_566 ?
C5 N1 C6 118.08(19) . . ?
C5 N1 Cd1 127.83(15) . 6 ?
C6 N1 Cd1 112.49(14) . 6 ?
C12 N2 C13 119.24(18) . . ?
C12 N2 Cd2 121.89(14) . . ?
C13 N2 Cd2 118.72(13) . . ?
C29 N5 C30 118.4(2) . . ?
C29 N5 Cd1 127.45(18) . . ?
C30 N5 Cd1 114.11(17) . . ?
C34 N6 C35 117.4(2) . . ?
C34 N6 Cd2 117.45(17) . 5 ?
C35 N6 Cd2 125.16(17) . 5 ?
N8 N7 C38 115.0(3) . . ?
N7 N8 C33 112.4(3) . . ?
O2 C1 O1 122.7(2) . . ?
O2 C1 C2 115.72(19) . . ?
O1 C1 C2 121.6(2) . . ?
O2 C1 Cd1 57.75(11) . . ?
O1 C1 Cd1 64.98(12) . . ?
C2 C1 Cd1 173.47(16) . . ?
C6 C2 C3 118.1(2) . . ?
C6 C2 C1 120.86(19) . . ?
C3 C2 C1 120.36(19) . . ?
C4 C3 C2 119.0(2) . . ?
C4 C3 H1 120.5 . . ?
C2 C3 H1 120.5 . . ?
C3 C4 C5 119.3(2) . . ?
C3 C4 H2 120.4 . . ?
C5 C4 H2 120.4 . . ?
N1 C5 C4 122.6(2) . . ?
N1 C5 H3 118.7 . . ?
C4 C5 H3 118.7 . . ?
N1 C6 C2 122.80(19) . . ?
N1 C6 C7 116.68(18) . . ?
C2 C6 C7 120.50(18) . . ?
O3 C7 O4 125.2(2) . . ?
O3 C7 C6 115.88(19) . . ?
O4 C7 C6 118.85(18) . . ?
O7 C8 O8 123.7(3) . . ?
O7 C8 C9 118.4(3) . . ?
O8 C8 C9 117.8(3) . . ?
C10 C9 C13 118.2(2) . . ?
C10 C9 C8 117.8(2) . . ?
C13 C9 C8 124.0(2) . . ?
C11 C10 C9 119.7(2) . . ?
C11 C10 H4 120.1 . . ?
C9 C10 H4 120.1 . . ?
C10 C11 C12 119.1(2) . . ?
C10 C11 H5 120.5 . . ?
C12 C11 H5 120.5 . . ?
N2 C12 C11 122.3(2) . . ?
N2 C12 H6 118.9 . . ?
C11 C12 H6 118.9 . . ?
N2 C13 C9 121.48(19) . . ?
N2 C13 C14 115.68(17) . . ?
C9 C13 C14 122.80(18) . . ?
O5 C14 O6 122.60(19) . . ?
O5 C14 C13 119.10(19) . . ?
O6 C14 C13 118.27(18) . . ?
N5 C29 C31 122.3(3) . . ?
N5 C29 H13 118.9 . . ?
C31 C29 H13 118.9 . . ?
N5 C30 C32 122.7(3) . . ?
N5 C30 H14 118.6 . . ?
C32 C30 H14 118.6 . . ?
C33 C31 C29 119.3(3) . . ?
C33 C31 H15 120.3 . . ?
C29 C31 H15 120.3 . . ?
C30 C32 C33 118.3(3) . . ?
C30 C32 H16 120.8 . . ?
C33 C32 H16 120.8 . . ?
C31 C33 C32 118.9(3) . . ?
C31 C33 N8 117.5(3) . . ?
C32 C33 N8 123.5(3) . . ?
N6 C34 C36 124.0(3) . . ?
N6 C34 H17 118.0 . . ?
C36 C34 H17 118.0 . . ?
N6 C35 C37 123.4(3) . . ?
N6 C35 H18 118.3 . . ?
C37 C35 H18 118.3 . . ?
C38 C36 C34 117.7(3) . . ?
C38 C36 H19 121.1 . . ?
C34 C36 H19 121.1 . . ?
C35 C37 C38 117.7(3) . . ?
C35 C37 H20 121.1 . . ?
C38 C37 H20 121.1 . . ?
C36 C38 C37 119.7(2) . . ?
C36 C38 N7 114.3(3) . . ?
C37 C38 N7 126.0(3) . . ?
Cd2 O1W H1W1 115.8 . . ?
Cd2 O1W H2W1 88.7 . . ?
H1W1 O1W H2W1 107.7 . . ?
H1W2 O2W H2W2 107.7 . . ?
H1W3 O3W H2W3 107.9 . . ?
H1W4 O4W H2W4 103.7 . . ?
H1W5 O5W H2W5 105.5 . . ?
H2W6 O6W H1W6 119.2 . . ?

loop_
_geom_bond_atom_site_label_1
_geom_bond_atom_site_label_2
_geom_bond_distance
_geom_bond_site_symmetry_2
_geom_bond_publ_flag
Cd1 O4 2.3047(18) 6_556 ?
Cd1 O2 2.3377(17) . ?
Cd1 N1 2.368(2) 6_556 ?
Cd1 O6 2.3925(16) . ?
Cd1 N5 2.416(2) . ?
Cd1 O5 2.4787(18) . ?
Cd1 O1 2.4952(17) . ?
Cd1 C1 2.752(2) . ?
Cd2 O3 2.2054(17) . ?
Cd2 O7 2.323(2) 6_565 ?
Cd2 N2 2.3328(18) . ?
Cd2 O1W 2.3870(19) . ?
Cd2 N6 2.437(2) 5 ?
Cd2 O6 2.4492(18) . ?
O1 C1 1.263(3) . ?
O2 C1 1.245(3) . ?
O3 C7 1.241(3) . ?
O4 C7 1.244(3) . ?
O4 Cd1 2.3047(18) 6 ?
O5 C14 1.245(3) . ?
O6 C14 1.254(3) . ?
O7 C8 1.236(4) . ?
O7 Cd2 2.323(2) 6_566 ?
O8 C8 1.236(4) . ?
N1 C5 1.337(3) . ?
N1 C6 1.351(3) . ?
N1 Cd1 2.368(2) 6 ?
N2 C12 1.337(3) . ?
N2 C13 1.351(3) . ?
N5 C29 1.332(4) . ?
N5 C30 1.341(3) . ?
N6 C34 1.328(4) . ?
N6 C35 1.343(4) . ?
N6 Cd2 2.437(2) 5 ?
N7 N8 1.228(4) . ?
N7 C38 1.433(3) . ?
N8 C33 1.442(3) . ?
C1 C2 1.511(3) . ?
C2 C6 1.388(3) . ?
C2 C3 1.398(3) . ?
C3 C4 1.378(3) . ?
C3 H1 0.9300 . ?
C4 C5 1.384(3) . ?
C4 H2 0.9300 . ?
C5 H3 0.9300 . ?
C6 C7 1.510(3) . ?
C8 C9 1.512(3) . ?
C9 C10 1.391(3) . ?
C9 C13 1.393(3) . ?
C10 C11 1.374(3) . ?
C10 H4 0.9300 . ?
C11 C12 1.375(3) . ?
C11 H5 0.9300 . ?
C12 H6 0.9300 . ?
C13 C14 1.507(3) . ?
C29 C31 1.384(4) . ?
C29 H13 0.9300 . ?
C30 C32 1.383(4) . ?
C30 H14 0.9300 . ?
C31 C33 1.373(4) . ?
C31 H15 0.9300 . ?
C32 C33 1.388(4) . ?
C32 H16 0.9300 . ?
C34 C36 1.391(4) . ?
C34 H17 0.9300 . ?
C35 C37 1.384(4) . ?
C35 H18 0.9300 . ?
C36 C38 1.375(4) . ?
C36 H19 0.9300 . ?
C37 C38 1.398(4) . ?
C37 H20 0.9300 . ?
O1W H1W1 0.8500 . ?
O1W H2W1 0.8500 . ?
O2W H1W2 0.8498 . ?
O2W H2W2 0.8500 . ?
O3W H1W3 0.8554 . ?
O3W H2W3 0.8428 . ?
O4W H1W4 0.9886 . ?
O4W H2W4 0.9893 . ?
O5W H1W5 0.9574 . ?
O5W H2W5 0.9672 . ?
O6W H2W6 0.9580 . ?
O6W H1W6 0.9589 . ?
